data_2019613
loop_
_publ_author_name
'Li, Jian-Qiang'
'Wu, Xiao-Liu'
'Liu, Shu-Juan'
'Luo, Ming-Biao'

_publ_section_title
;
 An acylamide metal--organic framework with an unprecedented
 four-connecting trinodal topology and amide oxygen coordination
;
_journal_coeditor_code BG3173
_journal_issue 8
_journal_name_full 'Acta Crystallographica Section C Structural Chemistry'
_journal_paper_doi 10.1107/S205322961401451X
_journal_volume 70
_journal_year 2014
_chemical_formula_iupac '[Zn2 (C8 H4 O4)2 (C27 H24 N6 O3)], H2 O'
_chemical_formula_moiety 'C43 H32 N6 O11 Zn2, H2 O'
_chemical_formula_sum 'C43 H34 N6 O12 Zn2'
_chemical_formula_weight 957.50
_chemical_name_systematic
'Poly[[bis(\m~2~-benzene-1,4-dicarboxylato){\m~4~-<i>N</i>^1^,<i>N</i>^3^,<i>N</i>^5^-tris[(pyridin-3-yl)methyl]benzene-1,3,5-tricarboxamide}dizinc(II)] 0.22-hydrate]'
_space_group_crystal_system triclinic
_space_group_IT_number 2
_space_group_name_Hall '-P 1'
_space_group_name_H-M_alt 'P -1'
_symmetry_space_group_name_Hall '-P 1'
_symmetry_space_group_name_H-M 'P -1'
_atom_sites_solution_hydrogens mixed
_atom_sites_solution_primary direct
_atom_sites_solution_secondary difmap
_audit_creation_method SHELXL-2014
_cell_angle_alpha 69.182(2)
_cell_angle_beta 72.346(2)
_cell_angle_gamma 80.313(2)
_cell_formula_units_Z 2
_cell_length_a 10.6904(4)
_cell_length_b 13.9661(6)
_cell_length_c 15.2652(6)
_cell_measurement_reflns_used 8310
_cell_measurement_temperature 296(2)
_cell_measurement_theta_max 25.10
_cell_measurement_theta_min 2.27
_cell_volume 2025.33(14)
_computing_cell_refinement 'SAINT (Bruker, 2008)'
_computing_data_collection 'APEX2 (Bruker, 2008)'
_computing_data_reduction 'SAINT (Bruker, 2008)'
_computing_molecular_graphics 'DIAMOND (Brandenburg, 2005)'
_computing_publication_material 'SHELXTL (Sheldrick, 2008)'
_computing_structure_refinement 'SHELXL2014 (Sheldrick, 2008)'
_computing_structure_solution 'SHELXS97 (Sheldrick, 2008)'
_diffrn_ambient_temperature 296(2)
_diffrn_measured_fraction_theta_full 0.999
_diffrn_measured_fraction_theta_max 0.999
_diffrn_measurement_device_type 'Bruker APEXII CCD area-detector'
_diffrn_measurement_method 'phi and omega scans'
_diffrn_radiation_monochromator graphite
_diffrn_radiation_source 'fine-focus sealed tube'
_diffrn_radiation_type MoK\a
_diffrn_radiation_wavelength 0.71073
_diffrn_reflns_av_R_equivalents 0.0362
_diffrn_reflns_limit_h_max 12
_diffrn_reflns_limit_h_min -12
_diffrn_reflns_limit_k_max 16
_diffrn_reflns_limit_k_min -16
_diffrn_reflns_limit_l_max 18
_diffrn_reflns_limit_l_min -18
_diffrn_reflns_number 29300
_diffrn_reflns_theta_full 25.0
_diffrn_reflns_theta_max 25.0
_diffrn_reflns_theta_min 1.771
_exptl_absorpt_coefficient_mu 1.259
_exptl_absorpt_correction_T_max 0.84
_exptl_absorpt_correction_T_min 0.76
_exptl_absorpt_correction_type multi-scan
_exptl_absorpt_process_details '(SADABS; Sheldrick, 2008)'
_exptl_crystal_colour colorless
_exptl_crystal_density_diffrn 1.570
_exptl_crystal_density_method 'not measured'
_exptl_crystal_description block
_exptl_crystal_F_000 980
_exptl_crystal_size_max 0.20
_exptl_crystal_size_mid 0.20
_exptl_crystal_size_min 0.15
_refine_diff_density_max 0.583
_refine_diff_density_min -0.403
_refine_ls_extinction_method none
_refine_ls_goodness_of_fit_ref 1.066
_refine_ls_hydrogen_treatment mixed
_refine_ls_matrix_type full
_refine_ls_number_parameters 627
_refine_ls_number_reflns 7130
_refine_ls_number_restraints 40
_refine_ls_restrained_S_all 1.070
_refine_ls_R_factor_all 0.0476
_refine_ls_R_factor_gt 0.0344
_refine_ls_shift/su_max 0.001
_refine_ls_shift/su_mean 0.000
_refine_ls_structure_factor_coef Fsqd
_refine_ls_weighting_details 'w=1/[\s^2^(Fo^2^)+(0.0449P)^2^+1.2809P] where P=(Fo^2^+2Fc^2^)/3'
_refine_ls_weighting_scheme calc
_refine_ls_wR_factor_gt 0.0891
_refine_ls_wR_factor_ref 0.0964
_reflns_number_gt 5724
_reflns_number_total 7130
_reflns_threshold_expression I>2\s(I)
_cod_data_source_file bg3173sup1.cif
_cod_data_source_block I
_cod_database_code 2019613
_cod_database_fobs_code 2019613
_shelx_space_group_comment
;
The symmetry employed for this shelxl refinement is uniquely defined
by the following loop, which should always be used as a source of
symmetry information in preference to the above space-group names.
They are only intended as comments.
;
_shelxl_version_number 2.014

loop_
_space_group_symop_operation_xyz
'x, y, z'
'-x, -y, -z'

loop_
_atom_site_type_symbol
_atom_site_label
_atom_site_fract_x
_atom_site_fract_y
_atom_site_fract_z
_atom_site_U_iso_or_equiv
_atom_site_adp_type
_atom_site_calc_flag
_atom_site_occupancy
_atom_site_disorder_assembly
_atom_site_disorder_group
Zn Zn1 1.21845(3) 0.86478(2) 0.30589(2) 0.03314(11) Uani d 1 . .
Zn Zn2 0.48414(3) 0.65771(3) 0.82277(2) 0.03682(11) Uani d 1 . .
C C1 1.1352(3) 0.9086(2) 0.1523(2) 0.0384(7) Uani d 1 . .
C C2 1.0659(3) 0.9565(2) 0.0725(2) 0.0330(6) Uani d 1 . .
C C3 1.0602(3) 0.9017(2) 0.0144(2) 0.0361(7) Uani d 1 . .
H H3 1.1004 0.8357 0.0237 0.043 Uiso calc 1 . .
C C4 1.0054(3) 1.0553(2) 0.0580(2) 0.0362(7) Uani d 1 . .
H H4 1.0090 1.0926 0.0969 0.043 Uiso calc 1 . .
C C5 1.0459(3) 0.5977(2) 0.4575(2) 0.0377(7) Uani d 1 . .
C C6 0.9123(3) 0.5853(2) 0.4961(2) 0.0438(8) Uani d 1 . .
H H6 0.8533 0.6427 0.4941 0.053 Uiso calc 1 . .
C C7 1.1338(3) 0.5118(2) 0.4624(2) 0.0425(7) Uani d 1 . .
H H7 1.2238 0.5197 0.4378 0.051 Uiso calc 1 . .
C C8 1.1718(3) 1.0331(2) 0.3899(2) 0.0429(8) Uani d 1 . .
H H8 1.1720 1.0735 0.3266 0.051 Uiso calc 1 . .
C C9 1.1498(3) 1.0797(3) 0.4592(3) 0.0473(8) Uani d 1 . .
H H9 1.1355 1.1507 0.4428 0.057 Uiso calc 1 . .
C C10 1.1492(3) 1.0207(3) 0.5528(3) 0.0465(8) Uani d 1 . .
H H10 1.1330 1.0515 0.6005 0.056 Uiso calc 1 . .
C C11 1.1729(3) 0.9153(2) 0.5761(2) 0.0392(7) Uani d 1 . .
C C12 1.1937(3) 0.8742(2) 0.5028(2) 0.0370(7) Uani d 1 . .
H H12 1.2090 0.8034 0.5176 0.044 Uiso calc 1 . .
C C13 1.0293(3) 0.7137(2) 0.7324(2) 0.0398(7) Uani d 1 . .
C C14 1.0083(3) 0.6059(2) 0.7440(2) 0.0350(7) Uani d 1 . .
C C15 1.1063(3) 0.5290(2) 0.7355(2) 0.0403(7) Uani d 1 . .
H H15 1.1935 0.5421 0.7233 0.048 Uiso calc 1 . .
C C16 1.0760(3) 0.4320(2) 0.7450(2) 0.0370(7) Uani d 1 . .
C C17 0.9465(3) 0.4121(2) 0.7648(2) 0.0341(6) Uani d 1 . .
H H17 0.9257 0.3468 0.7732 0.041 Uiso calc 1 . .
C C18 1.1745(4) 0.8489(3) 0.6789(2) 0.0520(9) Uani d 1 . .
H H18A 1.2590 0.8522 0.6887 0.062 Uiso calc 1 . .
H H18B 1.1073 0.8768 0.7241 0.062 Uiso calc 1 . .
C C19 0.8470(3) 0.4891(2) 0.77210(19) 0.0318(6) Uani d 1 . .
C C20 0.8792(3) 0.5849(2) 0.7618(2) 0.0357(7) Uani d 1 . .
H H20 0.8127 0.6365 0.7669 0.043 Uiso calc 1 . .
C C21 0.7058(3) 0.4764(2) 0.7873(2) 0.0333(6) Uani d 1 . .
C C22 0.5350(3) 0.3667(3) 0.8114(2) 0.0401(7) Uani d 1 . .
H H22A 0.5324 0.3210 0.7768 0.048 Uiso calc 1 . .
H H22B 0.4861 0.4306 0.7859 0.048 Uiso calc 1 . .
C C23 0.5293(3) 0.6810(2) 1.0826(2) 0.0342(7) Uani d 1 . .
C C24 0.6286(3) 0.7472(2) 1.0506(3) 0.0441(8) Uani d 1 . .
H H24 0.6556 0.7651 1.0948 0.053 Uiso calc 1 . .
C C25 0.6873(3) 0.7863(3) 0.9519(3) 0.0500(9) Uani d 1 . .
H H25 0.7544 0.8308 0.9292 0.060 Uiso calc 1 . .
C C26 0.6458(3) 0.7591(2) 0.8881(3) 0.0462(8) Uani d 1 . .
H H26 0.6852 0.7861 0.8219 0.055 Uiso calc 1 . .
C C27 0.4949(3) 0.6571(2) 1.0133(2) 0.0386(7) Uani d 1 . .
H H27 0.4291 0.6120 1.0340 0.046 Uiso calc 1 . .
C C28 1.1895(3) 0.3554(3) 0.7282(2) 0.0451(8) Uani d 1 . .
C C29 1.2734(3) 0.2086(3) 0.6761(3) 0.0608(11) Uani d 1 . .
H H29A 1.3263 0.2544 0.6172 0.073 Uiso calc 1 . .
H H29B 1.2380 0.1613 0.6576 0.073 Uiso calc 1 . .
C C30 1.6383(3) 0.8522(3) 0.2585(3) 0.0431(8) Uani d 1 . .
C C31 1.6789(3) 0.9307(3) 0.1747(3) 0.0579(10) Uani d 1 . .
H H31 1.7665 0.9468 0.1527 0.070 Uiso calc 1 . .
C C32 1.5909(4) 0.9865(3) 0.1223(3) 0.0656(11) Uani d 1 . .
H H32 1.6179 1.0398 0.0646 0.079 Uiso calc 1 . .
C C33 1.4621(3) 0.9611(3) 0.1576(2) 0.0483(8) Uani d 1 . .
H H33 1.4020 0.9987 0.1229 0.058 Uiso calc 1 . .
C C34 1.5080(3) 0.8309(2) 0.2880(2) 0.0349(7) Uani d 1 . .
H H34 1.4800 0.7762 0.3442 0.042 Uiso calc 1 . .
C C35 1.0935(3) 0.7037(3) 0.4059(2) 0.0428(8) Uani d 1 . .
C C36 0.2303(3) 0.6187(3) 0.9189(2) 0.0411(7) Uani d 1 . .
C C37 0.1114(3) 0.5570(2) 0.9612(2) 0.0354(7) Uani d 1 . .
C C38 0.1206(3) 0.4562(2) 0.9646(2) 0.0450(8) Uani d 1 . .
H H38 0.2020 0.4256 0.9407 0.054 Uiso calc 1 . .
C C39 -0.0102(3) 0.6006(3) 0.9969(2) 0.0452(8) Uani d 1 . .
H H39 -0.0185 0.6686 0.9953 0.054 Uiso calc 1 . .
C C41 0.5084(3) 0.9023(2) 0.5665(2) 0.0397(7) Uani d 1 . .
C C42 0.5045(3) 0.9870(2) 0.5929(2) 0.0404(7) Uani d 1 . .
H H42 0.5071 0.9791 0.6555 0.048 Uiso calc 1 . .
C C43 0.5034(3) 0.9164(2) 0.4730(2) 0.0458(8) Uani d 1 . .
H H43 0.5053 0.8594 0.4545 0.055 Uiso calc 1 . .
N N1 1.1930(2) 0.93073(19) 0.41118(18) 0.0357(6) Uani d 1 . .
N N2 1.1523(3) 0.7428(2) 0.7009(2) 0.0444(6) Uani d 1 . .
H H2M 1.216(2) 0.699(2) 0.691(2) 0.053 Uiso d 1 . .
N N3 0.6709(2) 0.3869(2) 0.79423(19) 0.0377(6) Uani d 1 . .
H H3M 0.728(2) 0.3358(17) 0.797(2) 0.045 Uiso d 1 . .
N N4 0.5505(2) 0.69495(19) 0.91799(18) 0.0405(6) Uani d 1 . .
N N5 1.1647(3) 0.2690(2) 0.7201(2) 0.0539(8) Uani d 1 . .
H H5M 1.0884(18) 0.266(3) 0.714(3) 0.065 Uiso d 1 . .
N N6 1.4196(2) 0.88478(18) 0.23972(17) 0.0342(5) Uani d 1 . .
O O1 1.1404(2) 0.96280(16) 0.20227(15) 0.0423(5) Uani d 1 . .
O O2 1.1842(3) 0.81934(18) 0.16661(18) 0.0584(7) Uani d 1 . .
O O3 1.2165(2) 0.71417(17) 0.38134(16) 0.0476(5) Uani d 1 . .
O O4 1.0135(2) 0.77826(17) 0.38517(18) 0.0565(6) Uani d 1 . .
O O5 0.2258(2) 0.7048(2) 0.9236(2) 0.0730(8) Uani d 1 . .
O O6 0.3355(2) 0.57593(18) 0.87755(18) 0.0565(6) Uani d 1 . .
O O7 0.5145(2) 0.78609(18) 0.71924(17) 0.0595(7) Uani d 1 . .
O O9 0.9357(2) 0.77317(18) 0.7499(2) 0.0655(7) Uani d 1 . .
O O10 1.3010(2) 0.3721(2) 0.7209(2) 0.0748(9) Uani d 1 . .
O O11 0.6231(2) 0.54863(17) 0.79330(19) 0.0541(6) Uani d 1 . .
C C40A 0.4877(4) 0.7961(3) 0.6430(3) 0.045(2) Uani d 0.493(2) A 1
O O8A 0.4473(6) 0.7262(3) 0.6293(4) 0.0690(16) Uani d 0.493(2) A 1
C C40B 0.5391(4) 0.7948(3) 0.6324(3) 0.050(2) Uani d 0.507(2) A 2
O O8B 0.5848(7) 0.7254(4) 0.5970(4) 0.094(2) Uani d 0.507(2) A 2
O O91 0.3862(12) 0.6447(10) 0.5443(12) 0.124(4) Uani d 0.313(2) A .
O O92 0.4001(14) 0.6143(12) 0.6174(11) 0.067(4) Uani d 0.194(2) . .
O O93 1.4683(14) 0.5638(13) 0.4399(10) 0.125(5) Uani d 0.288(3) . .
O O94 1.492(2) 0.4668(18) 0.4218(15) 0.127(7) Uani d 0.205(3) . .

loop_
_atom_site_aniso_label
_atom_site_aniso_U_11
_atom_site_aniso_U_22
_atom_site_aniso_U_33
_atom_site_aniso_U_12
_atom_site_aniso_U_13
_atom_site_aniso_U_23
Zn1 0.03373(19) 0.03127(19) 0.0359(2) -0.00344(14) -0.01496(14) -0.00725(15)
Zn2 0.03584(19) 0.0342(2) 0.0345(2) -0.00206(15) -0.00837(15) -0.00503(15)
C1 0.0337(16) 0.0413(19) 0.0379(17) -0.0031(14) -0.0141(13) -0.0060(15)
C2 0.0322(15) 0.0324(16) 0.0331(15) -0.0041(12) -0.0120(12) -0.0055(13)
C3 0.0394(16) 0.0298(16) 0.0409(17) 0.0015(13) -0.0174(13) -0.0098(13)
C4 0.0406(16) 0.0348(16) 0.0382(17) -0.0033(13) -0.0164(13) -0.0123(13)
C5 0.0520(18) 0.0337(17) 0.0281(15) -0.0131(14) -0.0106(13) -0.0064(13)
C6 0.0529(19) 0.0382(18) 0.0382(18) -0.0061(15) -0.0101(15) -0.0104(15)
C7 0.0455(18) 0.0453(19) 0.0345(17) -0.0141(15) -0.0064(14) -0.0089(15)
C8 0.0368(16) 0.0415(19) 0.0474(19) -0.0083(14) -0.0107(14) -0.0087(15)
C9 0.0448(18) 0.0367(18) 0.063(2) -0.0022(14) -0.0129(16) -0.0213(17)
C10 0.0403(17) 0.052(2) 0.056(2) -0.0108(15) -0.0071(15) -0.0299(18)
C11 0.0317(15) 0.0476(19) 0.0417(18) -0.0151(14) -0.0060(13) -0.0162(15)
C12 0.0358(16) 0.0364(17) 0.0407(17) -0.0088(13) -0.0105(13) -0.0116(14)
C13 0.0374(17) 0.0389(18) 0.0374(17) -0.0080(14) -0.0086(13) -0.0041(14)
C14 0.0343(15) 0.0368(17) 0.0319(15) -0.0046(13) -0.0086(12) -0.0077(13)
C15 0.0306(15) 0.050(2) 0.0421(18) -0.0026(14) -0.0124(13) -0.0147(15)
C16 0.0319(15) 0.0417(18) 0.0423(17) 0.0047(13) -0.0153(13) -0.0181(14)
C17 0.0341(15) 0.0355(16) 0.0366(16) 0.0016(12) -0.0127(13) -0.0154(13)
C18 0.055(2) 0.063(2) 0.0441(19) -0.0314(18) -0.0083(16) -0.0167(17)
C19 0.0297(14) 0.0364(16) 0.0284(15) -0.0021(12) -0.0061(12) -0.0109(13)
C20 0.0313(15) 0.0342(17) 0.0380(17) 0.0016(12) -0.0078(12) -0.0104(13)
C21 0.0315(15) 0.0366(17) 0.0308(15) 0.0003(13) -0.0060(12) -0.0127(13)
C22 0.0354(16) 0.0497(19) 0.0437(18) -0.0080(14) -0.0095(13) -0.0237(15)
C23 0.0290(14) 0.0332(16) 0.0439(17) 0.0000(12) -0.0111(13) -0.0163(14)
C24 0.0408(17) 0.0392(18) 0.059(2) -0.0048(14) -0.0179(16) -0.0199(16)
C25 0.0400(18) 0.0387(19) 0.069(2) -0.0121(15) -0.0125(17) -0.0122(18)
C26 0.0411(18) 0.0392(18) 0.048(2) -0.0099(15) -0.0042(15) -0.0048(15)
C27 0.0377(16) 0.0377(17) 0.0387(17) -0.0122(13) -0.0056(13) -0.0097(14)
C28 0.0318(17) 0.053(2) 0.059(2) 0.0067(15) -0.0193(15) -0.0272(17)
C29 0.049(2) 0.072(3) 0.093(3) 0.0267(18) -0.043(2) -0.056(2)
C30 0.0347(16) 0.0461(19) 0.063(2) 0.0112(14) -0.0186(15) -0.0368(18)
C31 0.0300(17) 0.063(2) 0.082(3) -0.0078(16) -0.0067(17) -0.029(2)
C32 0.052(2) 0.056(2) 0.068(3) -0.0141(19) -0.0018(19) -0.002(2)
C33 0.0412(18) 0.0417(19) 0.050(2) -0.0002(15) -0.0133(15) -0.0009(16)
C34 0.0360(16) 0.0332(16) 0.0412(17) 0.0023(13) -0.0153(13) -0.0168(14)
C35 0.058(2) 0.0426(19) 0.0313(17) -0.0138(17) -0.0108(15) -0.0118(14)
C36 0.0353(17) 0.047(2) 0.0407(18) -0.0037(14) -0.0117(14) -0.0116(15)
C37 0.0326(15) 0.0403(18) 0.0322(16) -0.0010(13) -0.0101(12) -0.0101(13)
C38 0.0313(16) 0.0435(19) 0.054(2) 0.0034(14) -0.0032(14) -0.0184(16)
C39 0.0408(18) 0.0375(18) 0.056(2) -0.0020(14) -0.0064(15) -0.0191(16)
C41 0.0430(17) 0.0368(17) 0.0345(17) 0.0021(14) -0.0096(13) -0.0084(14)
C42 0.0454(18) 0.0462(19) 0.0293(16) -0.0005(14) -0.0121(13) -0.0114(14)
C43 0.062(2) 0.0373(18) 0.0419(18) -0.0014(15) -0.0129(16) -0.0193(15)
N1 0.0323(13) 0.0359(14) 0.0404(14) -0.0074(11) -0.0108(11) -0.0109(12)
N2 0.0392(15) 0.0489(18) 0.0443(16) -0.0129(12) -0.0086(13) -0.0116(13)
N3 0.0283(13) 0.0406(15) 0.0477(15) -0.0007(11) -0.0059(11) -0.0226(13)
N4 0.0414(14) 0.0380(15) 0.0386(15) -0.0087(12) -0.0076(12) -0.0081(12)
N5 0.0321(14) 0.0573(19) 0.093(2) 0.0140(13) -0.0300(15) -0.0452(17)
N6 0.0329(13) 0.0308(13) 0.0395(14) 0.0012(10) -0.0124(11) -0.0112(11)
O1 0.0498(13) 0.0414(12) 0.0440(12) -0.0014(10) -0.0275(10) -0.0117(10)
O2 0.0804(17) 0.0426(14) 0.0599(15) 0.0185(13) -0.0438(14) -0.0146(12)
O3 0.0513(14) 0.0417(13) 0.0464(13) -0.0172(11) -0.0096(11) -0.0067(11)
O4 0.0621(15) 0.0364(13) 0.0652(16) -0.0085(12) -0.0171(13) -0.0070(12)
O5 0.0496(15) 0.0645(18) 0.108(2) -0.0163(13) -0.0025(15) -0.0412(17)
O6 0.0345(12) 0.0540(15) 0.0698(16) -0.0072(11) 0.0024(11) -0.0184(13)
O7 0.0727(17) 0.0511(15) 0.0400(14) -0.0048(13) -0.0157(13) 0.0036(11)
O9 0.0433(14) 0.0344(13) 0.104(2) -0.0072(11) -0.0034(14) -0.0167(14)
O10 0.0324(13) 0.0747(19) 0.141(3) 0.0098(12) -0.0328(15) -0.0613(19)
O11 0.0320(11) 0.0402(13) 0.0883(18) 0.0056(10) -0.0152(12) -0.0228(13)
C40A 0.040(5) 0.041(5) 0.048(5) 0.009(3) -0.010(3) -0.014(4)
O8A 0.086(4) 0.038(3) 0.075(4) -0.009(3) -0.020(3) -0.007(3)
C40B 0.046(5) 0.046(5) 0.047(5) 0.001(3) -0.011(3) -0.007(4)
O8B 0.154(7) 0.046(3) 0.073(4) 0.025(4) -0.033(4) -0.022(3)
O91 0.092(7) 0.094(7) 0.159(9) -0.003(6) -0.043(7) -0.004(6)
O92 0.060(5) 0.070(6) 0.072(6) -0.005(4) 0.000(4) -0.036(4)
O93 0.106(8) 0.146(9) 0.115(8) -0.033(7) -0.036(6) -0.017(7)
O94 0.126(8) 0.127(8) 0.127(8) -0.008(5) -0.033(5) -0.040(5)

loop_
_atom_type_symbol
_atom_type_description
_atom_type_scat_dispersion_real
_atom_type_scat_dispersion_imag
_atom_type_scat_source
C C 0.0033 0.0016 'International Tables Vol C Tables 4.2.6.8 and 6.1.1.4'
H H 0.0000 0.0000 'International Tables Vol C Tables 4.2.6.8 and 6.1.1.4'
N N 0.0061 0.0033 'International Tables Vol C Tables 4.2.6.8 and 6.1.1.4'
O O 0.0106 0.0060 'International Tables Vol C Tables 4.2.6.8 and 6.1.1.4'
Zn Zn 0.2839 1.4301 'International Tables Vol C Tables 4.2.6.8 and 6.1.1.4'

loop_
_geom_angle_atom_site_label_1
_geom_angle_atom_site_label_2
_geom_angle_atom_site_label_3
_geom_angle_site_symmetry_1
_geom_angle_site_symmetry_3
_geom_angle
O1 Zn1 O3 . . 137.31(9)
O1 Zn1 N1 . . 107.98(9)
O3 Zn1 N1 . . 102.87(9)
O1 Zn1 N6 . . 100.81(9)
O3 Zn1 N6 . . 102.76(9)
N1 Zn1 N6 . . 98.97(9)
O1 Zn1 O4 . . 90.74(8)
O3 Zn1 O4 . . 58.14(8)
N1 Zn1 O4 . . 93.63(9)
N6 Zn1 O4 . . 159.30(9)
O1 Zn1 O2 . . 56.10(8)
O3 Zn1 O2 . . 87.32(8)
N1 Zn1 O2 . . 161.71(8)
N6 Zn1 O2 . . 93.41(9)
O4 Zn1 O2 . . 78.75(9)
O6 Zn2 O7 . . 131.00(11)
O6 Zn2 O11 . . 98.23(10)
O7 Zn2 O11 . . 110.62(10)
O6 Zn2 N4 . . 116.42(11)
O7 Zn2 N4 . . 96.66(11)
O11 Zn2 N4 . . 100.60(10)
O2 C1 O1 . . 122.7(3)
O2 C1 C2 . . 119.6(3)
O1 C1 C2 . . 117.7(3)
C3 C2 C4 . . 119.6(3)
C3 C2 C1 . . 120.1(3)
C4 C2 C1 . . 120.4(3)
C2 C3 C4 . 2_775 120.3(3)
C2 C3 H3 . . 119.9
C4 C3 H3 2_775 . 119.9
C3 C4 C2 2_775 . 120.2(3)
C3 C4 H4 2_775 . 119.9
C2 C4 H4 . . 119.9
C6 C5 C7 . . 119.7(3)
C6 C5 C35 . . 119.6(3)
C7 C5 C35 . . 120.6(3)
C7 C6 C5 2_766 . 120.3(3)
C7 C6 H6 2_766 . 119.8
C5 C6 H6 . . 119.8
C6 C7 C5 2_766 . 120.0(3)
C6 C7 H7 2_766 . 120.0
C5 C7 H7 . . 120.0
N1 C8 C9 . . 121.8(3)
N1 C8 H8 . . 119.1
C9 C8 H8 . . 119.1
C10 C9 C8 . . 119.5(3)
C10 C9 H9 . . 120.2
C8 C9 H9 . . 120.2
C9 C10 C11 . . 119.8(3)
C9 C10 H10 . . 120.1
C11 C10 H10 . . 120.1
C12 C11 C10 . . 117.4(3)
C12 C11 C18 . . 122.0(3)
C10 C11 C18 . . 120.6(3)
N1 C12 C11 . . 123.5(3)
N1 C12 H12 . . 118.3
C11 C12 H12 . . 118.3
O9 C13 N2 . . 121.2(3)
O9 C13 C14 . . 120.3(3)
N2 C13 C14 . . 118.5(3)
C15 C14 C20 . . 118.7(3)
C15 C14 C13 . . 125.5(3)
C20 C14 C13 . . 115.8(3)
C14 C15 C16 . . 120.7(3)
C14 C15 H15 . . 119.6
C16 C15 H15 . . 119.6
C17 C16 C15 . . 119.6(3)
C17 C16 C28 . . 123.4(3)
C15 C16 C28 . . 117.0(3)
C16 C17 C19 . . 120.4(3)
C16 C17 H17 . . 119.8
C19 C17 H17 . . 119.8
N2 C18 C11 . . 113.8(3)
N2 C18 H18A . . 108.8
C11 C18 H18A . . 108.8
N2 C18 H18B . . 108.8
C11 C18 H18B . . 108.8
H18A C18 H18B . . 107.7
C20 C19 C17 . . 119.1(3)
C20 C19 C21 . . 116.8(2)
C17 C19 C21 . . 124.0(3)
C19 C20 C14 . . 121.5(3)
C19 C20 H20 . . 119.3
C14 C20 H20 . . 119.3
O11 C21 N3 . . 120.9(3)
O11 C21 C19 . . 120.1(3)
N3 C21 C19 . . 119.0(2)
N3 C22 C23 . 2_667 111.9(2)
N3 C22 H22A . . 109.2
C23 C22 H22A 2_667 . 109.2
N3 C22 H22B . . 109.2
C23 C22 H22B 2_667 . 109.2
H22A C22 H22B . . 107.9
C27 C23 C24 . . 117.4(3)
C27 C23 C22 . 2_667 120.8(3)
C24 C23 C22 . 2_667 121.7(3)
C23 C24 C25 . . 119.2(3)
C23 C24 H24 . . 120.4
C25 C24 H24 . . 120.4
C26 C25 C24 . . 119.4(3)
C26 C25 H25 . . 120.3
C24 C25 H25 . . 120.3
N4 C26 C25 . . 122.0(3)
N4 C26 H26 . . 119.0
C25 C26 H26 . . 119.0
N4 C27 C23 . . 123.8(3)
N4 C27 H27 . . 118.1
C23 C27 H27 . . 118.1
O10 C28 N5 . . 120.9(3)
O10 C28 C16 . . 121.2(3)
N5 C28 C16 . . 117.9(3)
N5 C29 C30 . 2_866 114.2(3)
N5 C29 H29A . . 108.7
C30 C29 H29A 2_866 . 108.7
N5 C29 H29B . . 108.7
C30 C29 H29B 2_866 . 108.7
H29A C29 H29B . . 107.6
C31 C30 C34 . . 117.8(3)
C31 C30 C29 . 2_866 123.7(3)
C34 C30 C29 . 2_866 118.4(3)
C30 C31 C32 . . 120.3(3)
C30 C31 H31 . . 119.9
C32 C31 H31 . . 119.9
C33 C32 C31 . . 118.1(3)
C33 C32 H32 . . 120.9
C31 C32 H32 . . 120.9
N6 C33 C32 . . 122.8(3)
N6 C33 H33 . . 118.6
C32 C33 H33 . . 118.6
N6 C34 C30 . . 123.3(3)
N6 C34 H34 . . 118.3
C30 C34 H34 . . 118.3
O4 C35 O3 . . 121.6(3)
O4 C35 C5 . . 119.9(3)
O3 C35 C5 . . 118.5(3)
O5 C36 O6 . . 122.4(3)
O5 C36 C37 . . 121.6(3)
O6 C36 C37 . . 115.9(3)
C39 C37 C38 . . 118.4(3)
C39 C37 C36 . . 120.5(3)
C38 C37 C36 . . 121.1(3)
C37 C38 C39 . 2_567 121.1(3)
C37 C38 H38 . . 119.5
C39 C38 H38 2_567 . 119.5
C37 C39 C38 . 2_567 120.5(3)
C37 C39 H39 . . 119.7
C38 C39 H39 2_567 . 119.7
C42 C41 C43 . . 118.7(3)
C42 C41 C40B . . 120.8(3)
C43 C41 C40B . . 119.8(3)
C42 C41 C40A . . 120.8(3)
C43 C41 C40A . . 119.1(3)
C41 C42 C43 . 2_676 120.0(3)
C41 C42 H42 . . 120.0
C43 C42 H42 2_676 . 120.0
C42 C43 C41 2_676 . 121.3(3)
C42 C43 H43 2_676 . 119.4
C41 C43 H43 . . 119.4
C12 N1 C8 . . 118.0(3)
C12 N1 Zn1 . . 121.8(2)
C8 N1 Zn1 . . 120.1(2)
C13 N2 C18 . . 119.6(3)
C13 N2 H2M . . 119(2)
C18 N2 H2M . . 122(2)
C21 N3 C22 . . 122.8(2)
C21 N3 H3M . . 119(2)
C22 N3 H3M . . 117(2)
C27 N4 C26 . . 118.2(3)
C27 N4 Zn2 . . 119.6(2)
C26 N4 Zn2 . . 122.2(2)
C28 N5 C29 . . 118.7(3)
C28 N5 H5M . . 117(3)
C29 N5 H5M . . 118(3)
C33 N6 C34 . . 117.6(3)
C33 N6 Zn1 . . 121.99(19)
C34 N6 Zn1 . . 119.5(2)
C1 O1 Zn1 . . 103.41(18)
C1 O2 Zn1 . . 77.51(18)
C35 O3 Zn1 . . 99.7(2)
C35 O4 Zn1 . . 80.50(19)
C36 O6 Zn2 . . 114.7(2)
C40B O7 Zn2 . . 123.7(3)
C40A O7 Zn2 . . 118.2(3)
C21 O11 Zn2 . . 172.2(2)
O8A C40A O7 . . 123.0(5)
O8A C40A C41 . . 122.3(4)
O7 C40A C41 . . 114.7(4)
C40A O8A O92 . . 173.5(7)
O8B C40B O7 . . 125.5(5)
O8B C40B C41 . . 119.7(4)
O7 C40B C41 . . 114.8(4)
O91 O92 O94 . 2_766 86.0(13)
O91 O92 O8A . . 101.4(14)
O94 O92 O8A 2_766 . 121.7(12)
O93 O94 O92 . 2_766 146.6(18)

loop_
_geom_bond_atom_site_label_1
_geom_bond_atom_site_label_2
_geom_bond_site_symmetry_2
_geom_bond_distance
_geom_bond_publ_flag
Zn1 O1 . 1.9873(19) y
Zn1 O2 . 2.562(2) y
Zn1 O3 . 2.007(2) y
Zn1 O4 . 2.443(2) y
Zn1 N1 . 2.051(2) y
Zn1 N6 . 2.099(2) y
Zn2 O6 . 1.911(2) y
Zn2 O7 . 1.920(2) y
Zn2 O11 . 2.012(2) y
Zn2 N4 . 2.043(3) y
C1 O2 . 1.238(4) ?
C1 O1 . 1.268(4) ?
C1 C2 . 1.511(4) ?
C2 C3 . 1.382(4) ?
C2 C4 . 1.393(4) ?
C3 C4 2_775 1.389(4) ?
C3 H3 . 0.9300 ?
C4 H4 . 0.9300 ?
C5 C6 . 1.385(4) ?
C5 C7 . 1.388(4) ?
C5 C35 . 1.501(4) ?
C6 C7 2_766 1.382(4) ?
C6 H6 . 0.9300 ?
C7 H7 . 0.9300 ?
C8 N1 . 1.344(4) ?
C8 C9 . 1.372(5) ?
C8 H8 . 0.9300 ?
C9 C10 . 1.371(5) ?
C9 H9 . 0.9300 ?
C10 C11 . 1.384(5) ?
C10 H10 . 0.9300 ?
C11 C12 . 1.376(4) ?
C11 C18 . 1.517(4) ?
C12 N1 . 1.342(4) ?
C12 H12 . 0.9300 ?
C13 O9 . 1.216(4) ?
C13 N2 . 1.335(4) ?
C13 C14 . 1.499(4) ?
C14 C15 . 1.380(4) ?
C14 C20 . 1.385(4) ?
C15 C16 . 1.393(4) ?
C15 H15 . 0.9300 ?
C16 C17 . 1.379(4) ?
C16 C28 . 1.500(4) ?
C17 C19 . 1.388(4) ?
C17 H17 . 0.9300 ?
C18 N2 . 1.442(4) ?
C18 H18A . 0.9700 ?
C18 H18B . 0.9700 ?
C19 C20 . 1.381(4) ?
C19 C21 . 1.487(4) ?
C20 H20 . 0.9300 ?
C21 O11 . 1.235(3) ?
C21 N3 . 1.323(4) ?
C22 N3 . 1.454(4) ?
C22 C23 2_667 1.500(4) ?
C22 H22A . 0.9700 ?
C22 H22B . 0.9700 ?
C23 C27 . 1.376(4) ?
C23 C24 . 1.383(4) ?
C24 C25 . 1.386(5) ?
C24 H24 . 0.9300 ?
C25 C26 . 1.367(5) ?
C25 H25 . 0.9300 ?
C26 N4 . 1.336(4) ?
C26 H26 . 0.9300 ?
C27 N4 . 1.336(4) ?
C27 H27 . 0.9300 ?
C28 O10 . 1.217(4) ?
C28 N5 . 1.333(4) ?
C29 N5 . 1.453(4) ?
C29 C30 2_866 1.519(4) ?
C29 H29A . 0.9700 ?
C29 H29B . 0.9700 ?
C30 C31 . 1.361(5) ?
C30 C34 . 1.377(4) ?
C31 C32 . 1.379(5) ?
C31 H31 . 0.9300 ?
C32 C33 . 1.375(5) ?
C32 H32 . 0.9300 ?
C33 N6 . 1.335(4) ?
C33 H33 . 0.9300 ?
C34 N6 . 1.339(3) ?
C34 H34 . 0.9300 ?
C35 O4 . 1.244(4) ?
C35 O3 . 1.272(4) ?
C36 O5 . 1.222(4) ?
C36 O6 . 1.278(4) ?
C36 C37 . 1.500(4) ?
C37 C39 . 1.378(4) ?
C37 C38 . 1.379(4) ?
C38 C39 2_567 1.389(4) ?
C38 H38 . 0.9300 ?
C39 H39 . 0.9300 ?
C41 C42 . 1.370(4) ?
C41 C43 . 1.387(4) ?
C41 C40B . 1.527(5) ?
C41 C40A . 1.528(5) ?
C42 C43 2_676 1.374(4) ?
C42 H42 . 0.9300 ?
C43 H43 . 0.9300 ?
N2 H2M . 0.851(10) ?
N3 H3M . 0.857(10) ?
N5 H5M . 0.857(10) ?
O7 C40B . 1.236(4) ?
O7 C40A . 1.237(4) ?
C40A O8A . 1.235(5) ?
C40B O8B . 1.234(5) ?

loop_
_geom_hbond_atom_site_label_D
_geom_hbond_atom_site_label_H
_geom_hbond_atom_site_label_A
_geom_hbond_site_symmetry_A
_geom_hbond_distance_DH
_geom_hbond_distance_HA
_geom_hbond_distance_DA
_geom_hbond_angle_DHA
N5 H5M O4 2_766 0.857(10) 2.40(2) 3.112(4) 141(3)
N3 H3M O2 2_766 0.857(10) 2.157(14) 2.982(3) 161(3)
N2 H2M O8A 1_655 0.851(10) 2.41(3) 3.007(7) 127(3)

loop_
_geom_torsion_atom_site_label_1
_geom_torsion_atom_site_label_2
_geom_torsion_atom_site_label_3
_geom_torsion_atom_site_label_4
_geom_torsion_site_symmetry_1
_geom_torsion_site_symmetry_4
_geom_torsion
O2 C1 C2 C3 . . -1.6(4)
O1 C1 C2 C3 . . 178.5(3)
O2 C1 C2 C4 . . 177.3(3)
O1 C1 C2 C4 . . -2.7(4)
C4 C2 C3 C4 . 2_775 0.0(5)
C1 C2 C3 C4 . 2_775 178.9(3)
C3 C2 C4 C3 . 2_775 0.0(5)
C1 C2 C4 C3 . 2_775 -178.9(3)
C7 C5 C6 C7 . 2_766 -1.3(5)
C35 C5 C6 C7 . 2_766 175.3(3)
C6 C5 C7 C6 . 2_766 1.3(5)
C35 C5 C7 C6 . 2_766 -175.2(3)
N1 C8 C9 C10 . . 0.0(5)
C8 C9 C10 C11 . . 1.1(5)
C9 C10 C11 C12 . . -1.3(4)
C9 C10 C11 C18 . . 179.2(3)
C10 C11 C12 N1 . . 0.5(4)
C18 C11 C12 N1 . . -180.0(3)
O9 C13 C14 C15 . . -173.5(3)
N2 C13 C14 C15 . . 7.8(5)
O9 C13 C14 C20 . . 8.7(4)
N2 C13 C14 C20 . . -170.1(3)
C20 C14 C15 C16 . . -0.3(4)
C13 C14 C15 C16 . . -178.1(3)
C14 C15 C16 C17 . . -1.1(4)
C14 C15 C16 C28 . . 176.2(3)
C15 C16 C17 C19 . . 2.1(4)
C28 C16 C17 C19 . . -175.0(3)
C12 C11 C18 N2 . . -20.9(4)
C10 C11 C18 N2 . . 158.6(3)
C16 C17 C19 C20 . . -1.6(4)
C16 C17 C19 C21 . . 176.2(3)
C17 C19 C20 C14 . . 0.2(4)
C21 C19 C20 C14 . . -177.8(3)
C15 C14 C20 C19 . . 0.8(4)
C13 C14 C20 C19 . . 178.8(3)
C20 C19 C21 O11 . . -2.3(4)
C17 C19 C21 O11 . . 179.8(3)
C20 C19 C21 N3 . . 177.7(3)
C17 C19 C21 N3 . . -0.2(4)
C27 C23 C24 C25 . . 0.5(4)
C22 C23 C24 C25 2_667 . 177.9(3)
C23 C24 C25 C26 . . 0.2(5)
C24 C25 C26 N4 . . -0.5(5)
C24 C23 C27 N4 . . -0.9(5)
C22 C23 C27 N4 2_667 . -178.3(3)
C17 C16 C28 O10 . . -172.4(3)
C15 C16 C28 O10 . . 10.5(5)
C17 C16 C28 N5 . . 8.6(5)
C15 C16 C28 N5 . . -168.5(3)
C34 C30 C31 C32 . . 0.3(5)
C29 C30 C31 C32 2_866 . -176.0(3)
C30 C31 C32 C33 . . 0.7(6)
C31 C32 C33 N6 . . -0.4(6)
C31 C30 C34 N6 . . -1.7(5)
C29 C30 C34 N6 2_866 . 174.9(3)
C6 C5 C35 O4 . . -10.8(4)
C7 C5 C35 O4 . . 165.8(3)
C6 C5 C35 O3 . . 171.7(3)
C7 C5 C35 O3 . . -11.8(4)
O5 C36 C37 C39 . . 7.6(5)
O6 C36 C37 C39 . . -172.2(3)
O5 C36 C37 C38 . . -173.1(3)
O6 C36 C37 C38 . . 7.2(4)
C39 C37 C38 C39 . 2_567 -0.1(5)
C36 C37 C38 C39 . 2_567 -179.4(3)
C38 C37 C39 C38 . 2_567 0.1(5)
C36 C37 C39 C38 . 2_567 179.4(3)
C43 C41 C42 C43 . 2_676 -0.5(5)
C40B C41 C42 C43 . 2_676 170.1(3)
C40A C41 C42 C43 . 2_676 -166.9(3)
C42 C41 C43 C42 . 2_676 0.5(5)
C40B C41 C43 C42 . 2_676 -170.2(3)
C40A C41 C43 C42 . 2_676 167.1(3)
C11 C12 N1 C8 . . 0.5(4)
C11 C12 N1 Zn1 . . -177.9(2)
C9 C8 N1 C12 . . -0.8(4)
C9 C8 N1 Zn1 . . 177.7(2)
O9 C13 N2 C18 . . -5.6(5)
C14 C13 N2 C18 . . 173.2(3)
C11 C18 N2 C13 . . -86.5(4)
O11 C21 N3 C22 . . -1.5(4)
C19 C21 N3 C22 . . 178.5(3)
C23 C22 N3 C21 2_667 . -93.5(3)
C23 C27 N4 C26 . . 0.6(5)
C23 C27 N4 Zn2 . . -177.3(2)
C25 C26 N4 C27 . . 0.2(5)
C25 C26 N4 Zn2 . . 178.0(2)
O10 C28 N5 C29 . . -17.1(5)
C16 C28 N5 C29 . . 162.0(3)
C30 C29 N5 C28 2_866 . 75.4(5)
C32 C33 N6 C34 . . -0.8(5)
C32 C33 N6 Zn1 . . 168.3(3)
C30 C34 N6 C33 . . 1.9(4)
C30 C34 N6 Zn1 . . -167.5(2)
O2 C1 O1 Zn1 . . -6.7(4)
C2 C1 O1 Zn1 . . 173.3(2)
O1 C1 O2 Zn1 . . 5.2(3)
C2 C1 O2 Zn1 . . -174.8(3)
O4 C35 O3 Zn1 . . -3.2(3)
C5 C35 O3 Zn1 . . 174.3(2)
O3 C35 O4 Zn1 . . 2.6(3)
C5 C35 O4 Zn1 . . -174.9(3)
O5 C36 O6 Zn2 . . -0.6(4)
C37 C36 O6 Zn2 . . 179.10(19)
C40B O7 C40A O8A . . 107.2(3)
Zn2 O7 C40A O8A . . -2.9(3)
C40B O7 C40A C41 . . -72.9(2)
Zn2 O7 C40A C41 . . 177.1(2)
C42 C41 C40A O8A . . 155.3(4)
C43 C41 C40A O8A . . -11.1(4)
C40B C41 C40A O8A . . -108.6(3)
C42 C41 C40A O7 . . -24.7(4)
C43 C41 C40A O7 . . 168.9(3)
C40B C41 C40A O7 . . 71.4(2)
C40A O7 C40B O8B . . -106.8(3)
Zn2 O7 C40B O8B . . -22.3(3)
C40A O7 C40B C41 . . 73.1(2)
Zn2 O7 C40B C41 . . 157.6(2)
C42 C41 C40B O8B . . -156.0(4)
C43 C41 C40B O8B . . 14.5(4)
C40A C41 C40B O8B . . 108.2(3)
C42 C41 C40B O7 . . 24.1(4)
C43 C41 C40B O7 . . -165.4(3)
C40A C41 C40B O7 . . -71.7(2)
